data_1554210
loop_
_publ_author_name
'Liu, Xiuping'
'Fan, Weidong'
'Zhang, Minghui'
'Li, Guixia'
'Liu, Haijun'
'Sun, Daofeng'
'Zhao, Lianming'
'Zhu, Houyu'
'Guo, Wenyue'

_publ_section_title
;
 Enhancing light hydrocarbon storage and separation through introducing
 Lewis basic nitrogen sites within a carboxylate-decorated copper--organic
 framework
;
_journal_issue 6
_journal_name_full 'Materials Chemistry Frontiers'
_journal_page_first 1146
_journal_paper_doi 10.1039/C8QM00105G
_journal_volume 2
_journal_year 2018
_chemical_formula_sum 'C5.5 H2.5 Cu0.5 N0.25 O3'
_chemical_formula_weight 151.85
_space_group_IT_number 166
_space_group_name_Hall '-R 3 2"'
_space_group_name_H-M_alt 'R -3 m :H'
_symmetry_cell_setting hexagonal
_symmetry_space_group_name_H-M 'R -3 m :H'
_atom_sites_solution_hydrogens geom
_atom_sites_solution_primary direct
_atom_sites_solution_secondary difmap
_audit_creation_method SHELXL-97
_audit_update_record
;
2018-03-07 deposited with the CCDC.
2018-04-08 downloaded from the CCDC.
;
_cell_angle_alpha 90.00
_cell_angle_beta 90.00
_cell_angle_gamma 120.00
_cell_formula_units_Z 36
_cell_length_a 18.5961(2)
_cell_length_b 18.5961(2)
_cell_length_c 38.2100(7)
_cell_measurement_reflns_used 4592
_cell_measurement_temperature 100.00(10)
_cell_measurement_theta_max 70.4240
_cell_measurement_theta_min 5.3750
_cell_volume 11443.3(3)
_computing_cell_refinement 'bruker smart'
_computing_data_collection 'bruker smart'
_computing_data_reduction 'bruker saint'
_computing_molecular_graphics 'bruker shelxtl'
_computing_publication_material 'bruker shelxtl'
_computing_structure_refinement 'SHELXL-97 (Sheldrick, 1997)'
_computing_structure_solution 'SHELXS-97 (Sheldrick, 1990)'
_diffrn_ambient_temperature 100.00(10)
_diffrn_measured_fraction_theta_full 0.986
_diffrn_measured_fraction_theta_max 0.986
_diffrn_measurement_device_type 'SuperNova, Dual, Cu at zero, Eos'
_diffrn_radiation_monochromator graphite
_diffrn_radiation_source 'fine-focus sealed tube'
_diffrn_radiation_type CuK\a
_diffrn_radiation_wavelength 1.54178
_diffrn_reflns_av_R_equivalents 0.0288
_diffrn_reflns_av_sigmaI/netI 0.0281
_diffrn_reflns_limit_h_max 15
_diffrn_reflns_limit_h_min -22
_diffrn_reflns_limit_k_max 22
_diffrn_reflns_limit_k_min -21
_diffrn_reflns_limit_l_max 34
_diffrn_reflns_limit_l_min -46
_diffrn_reflns_number 9272
_diffrn_reflns_theta_full 70.78
_diffrn_reflns_theta_max 70.78
_diffrn_reflns_theta_min 3.47
_exptl_absorpt_coefficient_mu 1.317
_exptl_absorpt_correction_T_max 1.00000
_exptl_absorpt_correction_T_min 0.78331
_exptl_absorpt_correction_type multi-scan
_exptl_absorpt_process_details saddabs
_exptl_crystal_colour blue
_exptl_crystal_density_diffrn 0.797
_exptl_crystal_density_method 'not measured'
_exptl_crystal_description block
_exptl_crystal_F_000 2754
_exptl_crystal_size_max 0.20
_exptl_crystal_size_mid 0.20
_exptl_crystal_size_min 0.10
_refine_diff_density_max 1.081
_refine_diff_density_min -0.790
_refine_diff_density_rms 0.090
_refine_ls_extinction_coef 0.000029(11)
_refine_ls_extinction_expression Fc^*^=kFc[1+0.001xFc^2^\l^3^/sin(2\q)]^-1/4^
_refine_ls_extinction_method SHELXL
_refine_ls_goodness_of_fit_ref 1.055
_refine_ls_hydrogen_treatment mixed
_refine_ls_matrix_type full
_refine_ls_number_parameters 108
_refine_ls_number_reflns 2665
_refine_ls_number_restraints 36
_refine_ls_restrained_S_all 1.090
_refine_ls_R_factor_all 0.0705
_refine_ls_R_factor_gt 0.0642
_refine_ls_shift/su_max 0.000
_refine_ls_shift/su_mean 0.000
_refine_ls_structure_factor_coef Fsqd
_refine_ls_weighting_details 'calc w=1/[\s^2^(Fo^2^)+(0.1232P)^2^+49.4339P] where P=(Fo^2^+2Fc^2^)/3'
_refine_ls_weighting_scheme calc
_refine_ls_wR_factor_gt 0.2013
_refine_ls_wR_factor_ref 0.2083
_reflns_number_gt 2247
_reflns_number_total 2665
_reflns_threshold_expression >2sigma(I)
_cod_data_source_file c8qm00105g2.cif
_cod_data_source_block NEM-4
_cod_depositor_comments
;
The following automatic conversions were performed:

data item '_exptl_absorpt_correction_type' value 'Multi-scan' was
changed to 'multi-scan' in accordance with the
/home/saulius/struct/COD-crude-data/automatic-downloads/DataCite-retrospective/RSC/depositions/lib/dictionaries/cif_core.dic
dictionary named 'cif_core.dic' version 2.4.2 last updated on
2011-04-26.

data item '_symmetry_cell_setting' value 'Hexagonal' was changed to
'hexagonal' in accordance with the
/home/saulius/struct/COD-crude-data/automatic-downloads/DataCite-retrospective/RSC/depositions/lib/dictionaries/cif_core.dic
dictionary named 'cif_core.dic' version 2.4.2 last updated on
2011-04-26.

Automatic conversion script
Id: cif_fix_values 6909 2019-04-08 15:41:33Z antanas 
;
_cod_original_sg_symbol_H-M R-3m
_cod_original_formula_sum 'C5.50 H2.50 Cu0.50 N0.25 O3'
_cod_database_code 1554210
_platon_squeeze_void_probe_radius 1.20

loop_
_symmetry_equiv_pos_as_xyz
'x, y, z'
'-y, x-y, z'
'-x+y, -x, z'
'y, x, -z'
'x-y, -y, -z'
'-x, -x+y, -z'
'x+2/3, y+1/3, z+1/3'
'-y+2/3, x-y+1/3, z+1/3'
'-x+y+2/3, -x+1/3, z+1/3'
'y+2/3, x+1/3, -z+1/3'
'x-y+2/3, -y+1/3, -z+1/3'
'-x+2/3, -x+y+1/3, -z+1/3'
'x+1/3, y+2/3, z+2/3'
'-y+1/3, x-y+2/3, z+2/3'
'-x+y+1/3, -x+2/3, z+2/3'
'y+1/3, x+2/3, -z+2/3'
'x-y+1/3, -y+2/3, -z+2/3'
'-x+1/3, -x+y+2/3, -z+2/3'
'-x, -y, -z'
'y, -x+y, -z'
'x-y, x, -z'
'-y, -x, z'
'-x+y, y, z'
'x, x-y, z'
'-x+2/3, -y+1/3, -z+1/3'
'y+2/3, -x+y+1/3, -z+1/3'
'x-y+2/3, x+1/3, -z+1/3'
'-y+2/3, -x+1/3, z+1/3'
'-x+y+2/3, y+1/3, z+1/3'
'x+2/3, x-y+1/3, z+1/3'
'-x+1/3, -y+2/3, -z+2/3'
'y+1/3, -x+y+2/3, -z+2/3'
'x-y+1/3, x+2/3, -z+2/3'
'-y+1/3, -x+2/3, z+2/3'
'-x+y+1/3, y+2/3, z+2/3'
'x+1/3, x-y+2/3, z+2/3'

loop_
_atom_site_label
_atom_site_type_symbol
_atom_site_fract_x
_atom_site_fract_y
_atom_site_fract_z
_atom_site_U_iso_or_equiv
_atom_site_adp_type
_atom_site_occupancy
_atom_site_symmetry_multiplicity
_atom_site_calc_flag
_atom_site_refinement_flags
Cu1 Cu 0.190298(19) 0.38060(4) 0.304752(15) 0.0285(3) Uani 1 2 d S
O1 O 0.2251(2) 0.4502(4) 0.25732(14) 0.0894(15) Uani 1 2 d SD
H1A H 0.2047(19) 0.409(4) 0.243(2) 0.134 Uiso 1 2 d SD
H1B H 0.2507(8) 0.5014(16) 0.251(2) 0.134 Uiso 1 2 d SD
O2 O 0.07832(18) 0.30259(17) 0.28884(7) 0.0501(7) Uani 1 1 d .
O3 O 0.14880(19) 0.44416(16) 0.32968(7) 0.0452(7) Uani 1 1 d .
C1 C 0.1203(3) 0.4265(2) 0.36028(9) 0.0400(8) Uani 1 1 d .
C2 C 0.0988(3) 0.4849(2) 0.37756(10) 0.0437(9) Uani 1 1 d .
C3 C 0.1144(4) 0.55722(18) 0.36091(13) 0.0411(12) Uani 1 2 d S
H3 H 0.1357 0.5679 0.3383 0.049 Uiso 1 2 calc SR
C4 C 0.0683(4) 0.4701(3) 0.41161(11) 0.0629(14) Uani 1 1 d .
H4 H 0.0580 0.4216 0.4229 0.075 Uiso 1 1 calc R
C5 C 0.0533(6) 0.5267(3) 0.42886(19) 0.075(3) Uani 1 2 d S
C6 C 0.0264(8) 0.5132(4) 0.4661(2) 0.098(4) Uani 1 2 d S
N1 N 0.0582(12) 0.5767(9) 0.4889(3) 0.056(3) Uani 0.25 1 d PU
C7 C -0.0240(9) 0.5363(8) 0.4775(3) 0.123(4) Uani 0.75 1 d PDU
C9 C -0.0923(18) 0.5440(17) 0.4529(7) 0.123(4) Uani 0.25 1 d PDU
O5 O -0.1443(11) 0.5124(11) 0.4280(4) 0.0894(15) Uani 0.25 1 d PDU
O4 O -0.1096(12) 0.6070(10) 0.4546(4) 0.0894(15) Uani 0.25 1 d PDU

loop_
_atom_site_aniso_label
_atom_site_aniso_U_11
_atom_site_aniso_U_22
_atom_site_aniso_U_33
_atom_site_aniso_U_23
_atom_site_aniso_U_13
_atom_site_aniso_U_12
Cu1 0.0377(4) 0.0196(4) 0.0222(4) 0.0022(2) 0.00108(11) 0.00981(19)
O1 0.108(3) 0.086(3) 0.066(3) 0.036(2) 0.0180(12) 0.0430(16)
O2 0.0465(15) 0.0390(14) 0.0383(13) 0.0074(11) -0.0089(12) 0.0016(12)
O3 0.0695(18) 0.0380(13) 0.0357(13) 0.0061(10) 0.0124(12) 0.0325(13)
C1 0.049(2) 0.0324(17) 0.0362(18) -0.0025(14) 0.0023(16) 0.0187(16)
C2 0.060(2) 0.0362(19) 0.0388(19) 0.0043(15) 0.0104(17) 0.0264(18)
C3 0.049(3) 0.042(2) 0.035(2) 0.0030(11) 0.006(2) 0.0247(15)
C4 0.112(4) 0.046(2) 0.049(2) 0.0145(19) 0.030(3) 0.052(3)
C5 0.132(7) 0.064(3) 0.052(4) 0.021(2) 0.042(4) 0.066(4)
C6 0.199(11) 0.074(3) 0.063(4) 0.038(3) 0.077(6) 0.100(5)
N1 0.104(8) 0.047(6) 0.033(5) 0.014(5) 0.033(6) 0.049(6)
C7 0.171(7) 0.107(6) 0.109(6) 0.011(5) 0.021(5) 0.083(5)
C9 0.171(7) 0.107(6) 0.109(6) 0.011(5) 0.021(5) 0.083(5)
O5 0.108(3) 0.086(3) 0.066(3) 0.036(2) 0.0180(12) 0.0430(16)
O4 0.108(3) 0.086(3) 0.066(3) 0.036(2) 0.0180(12) 0.0430(16)

loop_
_atom_type_symbol
_atom_type_description
_atom_type_scat_dispersion_real
_atom_type_scat_dispersion_imag
_atom_type_scat_source
C C 0.0181 0.0091 'International Tables Vol C Tables 4.2.6.8 and 6.1.1.4'
H H 0.0000 0.0000 'International Tables Vol C Tables 4.2.6.8 and 6.1.1.4'
N N 0.0311 0.0180 'International Tables Vol C Tables 4.2.6.8 and 6.1.1.4'
O O 0.0492 0.0322 'International Tables Vol C Tables 4.2.6.8 and 6.1.1.4'
Cu Cu -1.9646 0.5888 'International Tables Vol C Tables 4.2.6.8 and 6.1.1.4'

loop_
_geom_angle_atom_site_label_1
_geom_angle_atom_site_label_2
_geom_angle_atom_site_label_3
_geom_angle
_geom_angle_site_symmetry_1
_geom_angle_site_symmetry_3
O2 Cu1 O2 88.4(2) . 23
O2 Cu1 O3 167.77(11) . 23
O2 Cu1 O3 90.24(14) 23 23
O2 Cu1 O3 90.24(14) . .
O2 Cu1 O3 167.77(11) 23 .
O3 Cu1 O3 88.53(18) 23 .
O2 Cu1 O1 94.22(16) . .
O2 Cu1 O1 94.22(16) 23 .
O3 Cu1 O1 98.00(15) 23 .
O3 Cu1 O1 98.00(15) . .
O2 Cu1 Cu1 83.53(8) . 31
O2 Cu1 Cu1 83.53(8) 23 31
O3 Cu1 Cu1 84.24(8) 23 31
O3 Cu1 Cu1 84.24(8) . 31
O1 Cu1 Cu1 176.9(2) . 31
C1 O2 Cu1 123.5(2) 17 .
C1 O3 Cu1 122.5(2) . .
O3 C1 O2 126.0(3) . 17
O3 C1 C2 117.0(3) . .
O2 C1 C2 117.0(3) 17 .
C3 C2 C4 119.3(4) . .
C3 C2 C1 120.3(3) . .
C4 C2 C1 120.2(3) . .
C2 C3 C2 120.6(5) 24_565 .
C5 C4 C2 120.9(4) . .
C4 C5 C4 119.0(6) 24_565 .
C4 C5 C6 120.5(3) 24_565 .
C4 C5 C6 120.5(3) . .
C7 C6 C7 88.6(12) 24_565 .
C7 C6 N1 63.9(9) 24_565 24_565
C7 C6 N1 118.7(9) . 24_565
C7 C6 N1 118.7(9) 24_565 .
C7 C6 N1 63.9(9) . .
N1 C6 N1 82.3(14) 24_565 .
C7 C6 C5 120.5(8) 24_565 .
C7 C6 C5 120.5(8) . .
N1 C6 C5 120.7(8) 24_565 .
N1 C6 C5 120.7(8) . .
C6 N1 C7 56.0(10) . .
C6 N1 C7 117.0(14) . 6_556
C7 N1 C7 85.1(13) . 6_556
C6 N1 N1 48.8(7) . 24_565
C7 N1 N1 90.5(7) . 24_565
C7 N1 N1 90.5(7) 6_556 24_565
C6 C7 N1 60.1(9) . .
C6 C7 N1 123.6(12) . 6_556
N1 C7 N1 94.9(13) . 6_556
C6 C7 C9 124.0(14) . .
N1 C7 C9 145.1(16) . .
N1 C7 C9 105.5(17) 6_556 .
C6 C7 C7 45.7(6) . 24_565
N1 C7 C7 89.5(7) . 24_565
N1 C7 C7 89.5(7) 6_556 24_565
C9 C7 C7 118.3(10) . 24_565
C6 C7 C7 92.9(10) . 6_556
N1 C7 C7 47.5(8) . 6_556
N1 C7 C7 47.4(9) 6_556 6_556
C9 C7 C7 142.8(13) . 6_556
C7 C7 C7 90.000(3) 24_565 6_556
O5 C9 O4 88.9(16) . .
O5 C9 C7 146(2) . .
O4 C9 C7 124.9(18) . .

loop_
_geom_bond_atom_site_label_1
_geom_bond_atom_site_label_2
_geom_bond_distance
_geom_bond_site_symmetry_2
Cu1 O2 1.947(3) .
Cu1 O2 1.947(3) 23
Cu1 O3 1.953(3) 23
Cu1 O3 1.953(3) .
Cu1 O1 2.131(5) .
Cu1 Cu1 2.6623(12) 31
O2 C1 1.264(4) 17
O3 C1 1.258(4) .
C1 O2 1.264(4) 17
C1 C2 1.487(5) .
C2 C3 1.381(4) .
C2 C4 1.390(5) .
C3 C2 1.381(5) 24_565
C4 C5 1.383(5) .
C5 C4 1.383(5) 24_565
C5 C6 1.486(9) .
C6 C7 1.287(14) 24_565
C6 C7 1.287(14) .
C6 N1 1.345(17) 24_565
C6 N1 1.345(17) .
N1 C7 1.39(2) .
N1 C7 1.398(15) 6_556
N1 N1 1.77(3) 24_565
C7 N1 1.398(15) 6_556
C7 C9 1.642(17) .
C7 C7 1.80(2) 24_565
C7 C7 1.89(3) 6_556
C9 O5 1.272(17) .
C9 O4 1.363(18) .

loop_
_platon_squeeze_void_nr
_platon_squeeze_void_average_x
_platon_squeeze_void_average_y
_platon_squeeze_void_average_z
_platon_squeeze_void_volume
_platon_squeeze_void_count_electrons
_platon_squeeze_void_content
1 -0.076 -0.051 -0.003 6611 1515 ' '
